data_4327053
loop_
_publ_author_name
'Brenda A. Frazier'
'Erika R. Bartholomew'
'Peter T. Wolczanski'
'Serena DeBeer'
'Mitk\'el Santiago-Berrios'
'Hector D. Abru\~na'
'Emil B. Lobkovsky'
'Suzanne C. Bart'
'Susanne Mossin'
'Karsten Meyer'
'Thomas R. Cundari'

_publ_section_title
;
 Synthesis and Characterization of (smif)2Mn (n= 0, M = V, Cr, Mn, Fe, Co,
 Ni, Ru; n= +1, M = Cr, Mn, Co, Rh, Ir; smif
 =1,3-di-(2-pyridyl)-2-azaallyl)
;
_journal_name_full 'Inorganic Chemistry'
_journal_page_first 12414
_journal_page_last 12436
_journal_paper_doi 10.1021/ic200376f
_journal_volume 50
_journal_year 2011
_chemical_formula_moiety 'C24 H20 Cr N6'
_chemical_formula_sum 'C24 H20 Cr N6'
_chemical_formula_weight 444.46
_chemical_name_systematic
; 
 ? 
;
_space_group_IT_number 2
_symmetry_cell_setting triclinic
_symmetry_space_group_name_Hall '-P 1'
_symmetry_space_group_name_H-M 'P -1'
_atom_sites_solution_hydrogens geom
_atom_sites_solution_primary direct
_atom_sites_solution_secondary difmap
_audit_creation_method SHELXL-97
_cell_angle_alpha 94.086(4)
_cell_angle_beta 97.642(4)
_cell_angle_gamma 97.152(4)
_cell_formula_units_Z 4
_cell_length_a 8.9763(6)
_cell_length_b 14.4378(10)
_cell_length_c 16.9883(11)
_cell_measurement_reflns_used 3767
_cell_measurement_temperature 173(2)
_cell_measurement_theta_max 0.00
_cell_measurement_theta_min 0.00
_cell_volume 2156.5(3)
_computing_cell_refinement 'Bruker SAINT+'
_computing_data_collection 'Bruker APEX2'
_computing_data_reduction 'Bruker SAINT+'
_computing_molecular_graphics 'Bruker SHELXTL'
_computing_publication_material 'Bruker SHELXTL'
_computing_structure_refinement 'SHELXL-97 (Sheldrick, 1997)'
_computing_structure_solution 'SHELXS-97 (Sheldrick, 1990)'
_diffrn_ambient_temperature 173(2)
_diffrn_measured_fraction_theta_full 0.994
_diffrn_measured_fraction_theta_max 0.994
_diffrn_measurement_device_type 'Bruker X8 APEX II diffractometer'
_diffrn_measurement_method 'phi and omega scans'
_diffrn_radiation_monochromator graphite
_diffrn_radiation_source 'fine-focus sealed tube'
_diffrn_radiation_type MoK\a
_diffrn_radiation_wavelength 0.71073
_diffrn_reflns_av_R_equivalents 0.0760
_diffrn_reflns_av_sigmaI/netI 0.0741
_diffrn_reflns_limit_h_max 10
_diffrn_reflns_limit_h_min -10
_diffrn_reflns_limit_k_max 16
_diffrn_reflns_limit_k_min -16
_diffrn_reflns_limit_l_max 19
_diffrn_reflns_limit_l_min -19
_diffrn_reflns_number 36536
_diffrn_reflns_theta_full 24.71
_diffrn_reflns_theta_max 24.71
_diffrn_reflns_theta_min 1.79
_exptl_absorpt_coefficient_mu 0.554
_exptl_absorpt_correction_T_max 0.9890
_exptl_absorpt_correction_T_min 0.8088
_exptl_absorpt_correction_type multi-scan
_exptl_absorpt_process_details SADABS
_exptl_crystal_colour green
_exptl_crystal_density_diffrn 1.369
_exptl_crystal_description plate
_exptl_crystal_F_000 920
_exptl_crystal_size_max 0.40
_exptl_crystal_size_mid 0.15
_exptl_crystal_size_min 0.02
_platon_squeeze_details
;
;
_refine_diff_density_max 0.266
_refine_diff_density_min -0.448
_refine_diff_density_rms 0.062
_refine_ls_extinction_method none
_refine_ls_goodness_of_fit_ref 1.034
_refine_ls_hydrogen_treatment riding
_refine_ls_matrix_type full
_refine_ls_number_parameters 559
_refine_ls_number_reflns 7312
_refine_ls_number_restraints 0
_refine_ls_restrained_S_all 1.034
_refine_ls_R_factor_all 0.0816
_refine_ls_R_factor_gt 0.0484
_refine_ls_shift/su_max 0.001
_refine_ls_shift/su_mean 0.000
_refine_ls_structure_factor_coef Fsqd
_refine_ls_weighting_details 'calc w=1/[\s^2^(Fo^2^)+(0.0489P)^2^+0.0000P] where P=(Fo^2^+2Fc^2^)/3'
_refine_ls_weighting_scheme calc
_refine_ls_wR_factor_gt 0.1008
_refine_ls_wR_factor_ref 0.1109
_reflns_number_gt 5019
_reflns_number_total 7312
_reflns_threshold_expression >2sigma(I)
_cod_data_source_file ic200376f_si_002_2.cif
_cod_data_source_block bf13
_cod_database_code 4327053

loop_
_symmetry_equiv_pos_as_xyz
'x, y, z'
'-x, -y, -z'

loop_
_atom_site_label
_atom_site_type_symbol
_atom_site_fract_x
_atom_site_fract_y
_atom_site_fract_z
_atom_site_U_iso_or_equiv
_atom_site_adp_type
_atom_site_occupancy
_atom_site_symmetry_multiplicity
_atom_site_calc_flag
_atom_site_refinement_flags
Cr1 Cr 0.49120(4) 0.26377(3) 0.38040(2) 0.02398(11) Uani 1 1 d .
N1 N 0.3061(2) 0.26208(14) 0.43844(11) 0.0234(5) Uani 1 1 d .
N2 N 0.5574(2) 0.37008(14) 0.45985(11) 0.0249(5) Uani 1 1 d .
N3 N 0.6996(2) 0.30779(14) 0.35218(11) 0.0260(5) Uani 1 1 d .
N4 N 0.5814(2) 0.16591(14) 0.44424(12) 0.0256(5) Uani 1 1 d .
N5 N 0.4237(2) 0.14905(14) 0.30570(12) 0.0270(5) Uani 1 1 d .
N6 N 0.3836(2) 0.31898(14) 0.28476(11) 0.0263(5) Uani 1 1 d .
C1 C 0.1759(3) 0.20190(18) 0.42490(15) 0.0300(7) Uani 1 1 d .
H1A H 0.1639 0.1544 0.3820 0.036 Uiso 1 1 calc R
C2 C 0.0607(3) 0.20540(19) 0.46933(15) 0.0329(7) Uani 1 1 d .
H2A H -0.0286 0.1611 0.4580 0.040 Uiso 1 1 calc R
C3 C 0.0771(3) 0.27571(19) 0.53196(15) 0.0351(7) Uani 1 1 d .
H3A H -0.0018 0.2801 0.5637 0.042 Uiso 1 1 calc R
C4 C 0.2060(3) 0.33748(19) 0.54719(15) 0.0316(7) Uani 1 1 d .
H4A H 0.2172 0.3854 0.5897 0.038 Uiso 1 1 calc R
C5 C 0.3239(3) 0.33139(17) 0.50053(14) 0.0264(7) Uani 1 1 d .
C6 C 0.4613(3) 0.38975(18) 0.51128(15) 0.0287(7) Uani 1 1 d .
H6A H 0.4859 0.4400 0.5520 0.034 Uiso 1 1 calc R
C7 C 0.7001(3) 0.41441(18) 0.46168(15) 0.0286(7) Uani 1 1 d .
H7A H 0.7434 0.4645 0.5005 0.034 Uiso 1 1 calc R
C8 C 0.7788(3) 0.38115(18) 0.40241(15) 0.0274(7) Uani 1 1 d .
C9 C 0.9269(3) 0.41793(19) 0.39132(16) 0.0356(8) Uani 1 1 d .
H9A H 0.9807 0.4696 0.4255 0.043 Uiso 1 1 calc R
C10 C 0.9919(3) 0.3796(2) 0.33211(16) 0.0397(8) Uani 1 1 d .
H10A H 1.0921 0.4037 0.3248 0.048 Uiso 1 1 calc R
C11 C 0.9115(3) 0.3045(2) 0.28181(16) 0.0417(8) Uani 1 1 d .
H11A H 0.9559 0.2765 0.2399 0.050 Uiso 1 1 calc R
C12 C 0.7684(3) 0.2718(2) 0.29377(16) 0.0356(8) Uani 1 1 d .
H12A H 0.7140 0.2208 0.2589 0.043 Uiso 1 1 calc R
C13 C 0.6577(3) 0.17831(19) 0.51846(15) 0.0321(7) Uani 1 1 d .
H13A H 0.6671 0.2382 0.5471 0.039 Uiso 1 1 calc R
C14 C 0.7223(3) 0.1089(2) 0.55473(17) 0.0397(8) Uani 1 1 d .
H14A H 0.7735 0.1198 0.6079 0.048 Uiso 1 1 calc R
C15 C 0.7119(3) 0.0222(2) 0.51257(19) 0.0450(8) Uani 1 1 d .
H15A H 0.7587 -0.0267 0.5361 0.054 Uiso 1 1 calc R
C16 C 0.6345(3) 0.0071(2) 0.43739(17) 0.0384(8) Uani 1 1 d .
H16A H 0.6276 -0.0521 0.4080 0.046 Uiso 1 1 calc R
C17 C 0.5651(3) 0.07952(18) 0.40358(15) 0.0287(7) Uani 1 1 d .
C18 C 0.4748(3) 0.07149(19) 0.32852(16) 0.0349(7) Uani 1 1 d .
H18A H 0.4517 0.0138 0.2960 0.042 Uiso 1 1 calc R
C19 C 0.3308(3) 0.15981(19) 0.23933(15) 0.0327(7) Uani 1 1 d .
H19A H 0.2828 0.1081 0.2034 0.039 Uiso 1 1 calc R
C20 C 0.3091(3) 0.25213(19) 0.22649(15) 0.0302(7) Uani 1 1 d .
C21 C 0.2216(3) 0.2788(2) 0.15905(15) 0.0392(8) Uani 1 1 d .
H21A H 0.1655 0.2322 0.1204 0.047 Uiso 1 1 calc R
C22 C 0.2168(3) 0.3707(2) 0.14904(16) 0.0424(8) Uani 1 1 d .
H22A H 0.1579 0.3886 0.1034 0.051 Uiso 1 1 calc R
C23 C 0.2990(3) 0.4386(2) 0.20614(16) 0.0409(8) Uani 1 1 d .
H23A H 0.2996 0.5035 0.1995 0.049 Uiso 1 1 calc R
C24 C 0.3790(3) 0.40921(19) 0.27217(16) 0.0341(7) Uani 1 1 d .
H24A H 0.4343 0.4556 0.3113 0.041 Uiso 1 1 calc R
Cr2 Cr 0.06494(4) 0.76209(3) 0.15205(2) 0.02499(11) Uani 1 1 d .
N7 N -0.1571(2) 0.70357(15) 0.12361(12) 0.0288(6) Uani 1 1 d .
N8 N 0.0502(2) 0.66445(15) 0.23164(12) 0.0286(6) Uani 1 1 d .
N9 N 0.2849(2) 0.77663(14) 0.20724(11) 0.0249(5) Uani 1 1 d .
N10 N 0.1228(2) 0.69149(14) 0.05620(11) 0.0258(5) Uani 1 1 d .
N11 N 0.0829(2) 0.86103(14) 0.08165(11) 0.0263(5) Uani 1 1 d .
N12 N 0.0067(2) 0.86894(15) 0.21967(12) 0.0273(6) Uani 1 1 d .
C25 C -0.2573(3) 0.7232(2) 0.06383(16) 0.0402(8) Uani 1 1 d .
H25A H -0.2257 0.7693 0.0301 0.048 Uiso 1 1 calc R
C26 C -0.4048(3) 0.6792(2) 0.04917(19) 0.0527(10) Uani 1 1 d .
H26A H -0.4738 0.6945 0.0062 0.063 Uiso 1 1 calc R
C27 C -0.4495(3) 0.6129(2) 0.09818(19) 0.0543(10) Uani 1 1 d .
H27A H -0.5509 0.5821 0.0892 0.065 Uiso 1 1 calc R
C28 C -0.3506(3) 0.5907(2) 0.15945(17) 0.0420(8) Uani 1 1 d .
H28A H -0.3822 0.5447 0.1932 0.050 Uiso 1 1 calc R
C29 C -0.2011(3) 0.63675(19) 0.17208(16) 0.0321(7) Uani 1 1 d .
C30 C -0.0868(3) 0.61729(19) 0.23125(15) 0.0336(7) Uani 1 1 d .
H30A H -0.1065 0.5731 0.2687 0.040 Uiso 1 1 calc R
C31 C 0.1789(3) 0.65872(19) 0.27919(15) 0.0341(7) Uani 1 1 d .
H31A H 0.1830 0.6173 0.3202 0.041 Uiso 1 1 calc R
C32 C 0.3073(3) 0.71702(18) 0.26529(14) 0.0282(7) Uani 1 1 d .
C33 C 0.4540(3) 0.7168(2) 0.30625(15) 0.0363(8) Uani 1 1 d .
H33A H 0.4705 0.6756 0.3468 0.044 Uiso 1 1 calc R
C34 C 0.5717(3) 0.7753(2) 0.28785(16) 0.0410(8) Uani 1 1 d .
H34A H 0.6708 0.7754 0.3156 0.049 Uiso 1 1 calc R
C35 C 0.5480(3) 0.8348(2) 0.22899(16) 0.0387(8) Uani 1 1 d .
H35A H 0.6299 0.8763 0.2158 0.046 Uiso 1 1 calc R
C36 C 0.4038(3) 0.83288(19) 0.18985(16) 0.0333(7) Uani 1 1 d .
H36A H 0.3876 0.8732 0.1486 0.040 Uiso 1 1 calc R
C37 C 0.1365(3) 0.60067(19) 0.04433(15) 0.0301(7) Uani 1 1 d .
H37A H 0.1130 0.5612 0.0847 0.036 Uiso 1 1 calc R
C38 C 0.1820(3) 0.5612(2) -0.02203(16) 0.0381(8) Uani 1 1 d .
H38A H 0.1896 0.4961 -0.0278 0.046 Uiso 1 1 calc R
C39 C 0.2169(3) 0.6186(2) -0.08105(16) 0.0418(8) Uani 1 1 d .
H39A H 0.2493 0.5930 -0.1279 0.050 Uiso 1 1 calc R
C40 C 0.2049(3) 0.7098(2) -0.07185(16) 0.0402(8) Uani 1 1 d .
H40A H 0.2306 0.7490 -0.1120 0.048 Uiso 1 1 calc R
C41 C 0.1546(3) 0.74860(19) -0.00325(15) 0.0307(7) Uani 1 1 d .
C42 C 0.1331(3) 0.8409(2) 0.01178(15) 0.0368(8) Uani 1 1 d .
H42A H 0.1521 0.8868 -0.0244 0.044 Uiso 1 1 calc R
C43 C 0.0521(3) 0.94616(19) 0.10800(16) 0.0344(7) Uani 1 1 d .
H43A H 0.0599 0.9985 0.0772 0.041 Uiso 1 1 calc R
C44 C 0.0085(3) 0.95143(18) 0.18296(16) 0.0313(7) Uani 1 1 d .
C45 C -0.0353(3) 1.0311(2) 0.22282(18) 0.0426(8) Uani 1 1 d .
H45A H -0.0350 1.0879 0.1978 0.051 Uiso 1 1 calc R
C46 C -0.0776(3) 1.0269(2) 0.29626(17) 0.0409(8) Uani 1 1 d .
H46A H -0.1089 1.0800 0.3224 0.049 Uiso 1 1 calc R
C47 C -0.0746(3) 0.9436(2) 0.33304(16) 0.0394(8) Uani 1 1 d .
H47A H -0.1006 0.9398 0.3852 0.047 Uiso 1 1 calc R
C48 C -0.0338(3) 0.8684(2) 0.29300(15) 0.0330(7) Uani 1 1 d .
H48A H -0.0338 0.8118 0.3183 0.040 Uiso 1 1 calc R

loop_
_atom_site_aniso_label
_atom_site_aniso_U_11
_atom_site_aniso_U_22
_atom_site_aniso_U_33
_atom_site_aniso_U_23
_atom_site_aniso_U_13
_atom_site_aniso_U_12
Cr1 0.0215(2) 0.0262(2) 0.0243(2) 0.00128(18) 0.00406(18) 0.00348(18)
N1 0.0229(11) 0.0230(11) 0.0245(11) 0.0054(9) 0.0026(9) 0.0027(10)
N2 0.0261(11) 0.0253(12) 0.0242(11) 0.0033(9) 0.0053(10) 0.0045(10)
N3 0.0271(11) 0.0278(12) 0.0244(11) 0.0026(10) 0.0063(10) 0.0057(10)
N4 0.0237(11) 0.0275(12) 0.0272(12) 0.0042(10) 0.0071(10) 0.0042(10)
N5 0.0282(12) 0.0290(12) 0.0249(11) 0.0004(10) 0.0082(10) 0.0042(10)
N6 0.0219(11) 0.0309(12) 0.0261(11) 0.0028(10) 0.0042(9) 0.0028(10)
C1 0.0286(15) 0.0284(15) 0.0330(15) 0.0044(12) 0.0034(12) 0.0038(13)
C2 0.0254(14) 0.0386(17) 0.0354(16) 0.0084(13) 0.0085(13) -0.0009(13)
C3 0.0306(15) 0.0442(17) 0.0357(16) 0.0126(14) 0.0138(13) 0.0106(14)
C4 0.0346(15) 0.0350(16) 0.0283(15) 0.0042(12) 0.0095(13) 0.0105(13)
C5 0.0311(14) 0.0245(14) 0.0261(14) 0.0049(12) 0.0083(12) 0.0074(12)
C6 0.0312(15) 0.0272(15) 0.0269(14) -0.0058(12) 0.0055(12) 0.0045(13)
C7 0.0257(14) 0.0257(15) 0.0319(15) -0.0024(12) 0.0016(12) -0.0004(12)
C8 0.0240(14) 0.0291(15) 0.0306(15) 0.0056(12) 0.0067(12) 0.0048(12)
C9 0.0271(15) 0.0358(16) 0.0421(17) 0.0030(14) 0.0011(13) 0.0014(13)
C10 0.0252(15) 0.0517(19) 0.0466(17) 0.0186(15) 0.0135(14) 0.0055(14)
C11 0.0318(16) 0.060(2) 0.0359(16) 0.0040(15) 0.0130(14) 0.0090(15)
C12 0.0326(16) 0.0456(18) 0.0285(15) 0.0024(13) 0.0044(13) 0.0059(14)
C13 0.0279(15) 0.0349(16) 0.0341(16) 0.0077(13) 0.0037(13) 0.0042(13)
C14 0.0231(15) 0.0538(19) 0.0425(17) 0.0169(15) -0.0012(13) 0.0053(14)
C15 0.0306(15) 0.0412(17) 0.073(2) 0.0295(16) 0.0164(15) 0.0190(14)
C16 0.0346(15) 0.0334(16) 0.0535(18) 0.0108(14) 0.0182(14) 0.0127(13)
C17 0.0275(14) 0.0264(15) 0.0364(15) 0.0058(12) 0.0159(12) 0.0057(12)
C18 0.0448(17) 0.0282(15) 0.0332(15) -0.0022(13) 0.0125(14) 0.0066(14)
C19 0.0300(15) 0.0365(17) 0.0270(15) -0.0050(13) 0.0004(13) -0.0049(13)
C20 0.0234(14) 0.0394(17) 0.0277(15) 0.0033(13) 0.0053(12) 0.0027(13)
C21 0.0312(16) 0.064(2) 0.0215(15) 0.0062(14) 0.0012(13) 0.0062(15)
C22 0.0349(16) 0.066(2) 0.0306(16) 0.0159(15) 0.0058(13) 0.0160(16)
C23 0.0423(17) 0.0425(17) 0.0435(17) 0.0177(14) 0.0107(14) 0.0139(15)
C24 0.0260(15) 0.0410(17) 0.0367(16) 0.0023(14) 0.0089(13) 0.0059(13)
Cr2 0.0213(2) 0.0291(2) 0.0242(2) 0.00223(18) 0.00118(18) 0.00427(19)
N7 0.0232(11) 0.0352(13) 0.0265(12) -0.0024(10) 0.0012(10) 0.0043(10)
N8 0.0282(12) 0.0325(13) 0.0257(12) 0.0038(10) 0.0042(10) 0.0060(10)
N9 0.0235(11) 0.0286(12) 0.0214(11) -0.0020(10) 0.0002(9) 0.0044(10)
N10 0.0201(11) 0.0300(12) 0.0261(12) 0.0010(10) -0.0004(9) 0.0042(10)
N11 0.0268(12) 0.0287(12) 0.0240(11) 0.0031(10) 0.0012(10) 0.0079(10)
N12 0.0209(11) 0.0346(13) 0.0249(12) -0.0008(10) 0.0004(10) 0.0029(10)
C25 0.0352(16) 0.0503(19) 0.0336(16) -0.0033(14) -0.0013(14) 0.0109(15)
C26 0.0300(17) 0.069(2) 0.053(2) -0.0033(18) -0.0087(16) 0.0052(17)
C27 0.0283(17) 0.067(2) 0.063(2) -0.0108(19) 0.0082(16) -0.0037(17)
C28 0.0317(16) 0.0435(18) 0.0506(18) -0.0053(15) 0.0162(15) -0.0015(14)
C29 0.0286(15) 0.0326(16) 0.0359(16) -0.0061(13) 0.0121(13) 0.0040(13)
C30 0.0339(16) 0.0384(17) 0.0300(15) 0.0039(13) 0.0117(13) 0.0022(14)
C31 0.0402(16) 0.0394(16) 0.0264(15) 0.0101(13) 0.0048(13) 0.0151(14)
C32 0.0308(15) 0.0340(15) 0.0205(14) -0.0016(12) 0.0023(12) 0.0102(13)
C33 0.0315(15) 0.0500(18) 0.0268(15) 0.0030(14) -0.0038(13) 0.0126(14)
C34 0.0275(15) 0.0521(19) 0.0399(17) -0.0110(15) -0.0078(14) 0.0147(15)
C35 0.0242(15) 0.0422(18) 0.0460(18) -0.0056(15) 0.0012(14) -0.0001(14)
C36 0.0302(15) 0.0317(16) 0.0360(16) -0.0015(13) 0.0014(13) 0.0025(13)
C37 0.0226(14) 0.0362(16) 0.0292(15) 0.0000(13) -0.0010(12) 0.0016(13)
C38 0.0352(16) 0.0340(17) 0.0428(17) -0.0093(14) 0.0011(14) 0.0077(14)
C39 0.0419(17) 0.052(2) 0.0301(16) -0.0090(15) 0.0052(14) 0.0085(16)
C40 0.0434(17) 0.051(2) 0.0261(15) 0.0008(14) 0.0111(13) 0.0036(15)
C41 0.0272(15) 0.0382(16) 0.0258(15) 0.0040(13) 0.0011(12) 0.0032(13)
C42 0.0388(17) 0.0434(18) 0.0286(15) 0.0121(13) 0.0043(13) 0.0028(14)
C43 0.0372(16) 0.0292(16) 0.0386(16) 0.0079(13) 0.0052(13) 0.0086(13)
C44 0.0221(14) 0.0300(16) 0.0403(16) -0.0011(13) -0.0010(13) 0.0058(12)
C45 0.0328(16) 0.0339(17) 0.059(2) -0.0019(15) 0.0018(15) 0.0066(14)
C46 0.0256(15) 0.0489(19) 0.0449(18) -0.0187(15) 0.0013(14) 0.0092(14)
C47 0.0272(15) 0.062(2) 0.0281(15) -0.0100(15) 0.0032(13) 0.0112(15)
C48 0.0206(14) 0.0478(18) 0.0303(15) -0.0015(14) 0.0020(12) 0.0083(13)

loop_
_atom_type_symbol
_atom_type_description
_atom_type_scat_dispersion_real
_atom_type_scat_dispersion_imag
_atom_type_scat_source
C C 0.0033 0.0016 'International Tables Vol C Tables 4.2.6.8 and 6.1.1.4'
H H 0.0000 0.0000 'International Tables Vol C Tables 4.2.6.8 and 6.1.1.4'
N N 0.0061 0.0033 'International Tables Vol C Tables 4.2.6.8 and 6.1.1.4'
Cr Cr 0.3209 0.6236 'International Tables Vol C Tables 4.2.6.8 and 6.1.1.4'

loop_
_geom_angle_atom_site_label_1
_geom_angle_atom_site_label_2
_geom_angle_atom_site_label_3
_geom_angle
N2 Cr1 N5 175.81(8)
N2 Cr1 N4 97.10(8)
N5 Cr1 N4 79.16(8)
N2 Cr1 N3 79.37(8)
N5 Cr1 N3 102.36(8)
N4 Cr1 N3 89.36(8)
N2 Cr1 N1 79.26(8)
N5 Cr1 N1 99.01(8)
N4 Cr1 N1 94.12(8)
N3 Cr1 N1 158.62(8)
N2 Cr1 N6 104.79(8)
N5 Cr1 N6 79.03(8)
N4 Cr1 N6 158.01(8)
N3 Cr1 N6 92.60(8)
N1 Cr1 N6 92.00(8)
C1 N1 C5 118.4(2)
C1 N1 Cr1 128.56(17)
C5 N1 Cr1 113.03(16)
C6 N2 C7 125.5(2)
C6 N2 Cr1 117.45(16)
C7 N2 Cr1 116.97(16)
C12 N3 C8 118.0(2)
C12 N3 Cr1 128.19(17)
C8 N3 Cr1 113.80(16)
C13 N4 C17 118.7(2)
C13 N4 Cr1 127.43(18)
C17 N4 Cr1 113.86(16)
C18 N5 C19 128.3(2)
C18 N5 Cr1 115.79(17)
C19 N5 Cr1 115.92(17)
C24 N6 C20 117.9(2)
C24 N6 Cr1 128.78(17)
C20 N6 Cr1 113.27(17)
N1 C1 C2 123.7(2)
C1 C2 C3 118.4(2)
C4 C3 C2 119.6(3)
C3 C4 C5 120.6(2)
N1 C5 C6 115.0(2)
N1 C5 C4 119.3(2)
C6 C5 C4 125.7(2)
N2 C6 C5 115.2(2)
N2 C7 C8 115.1(2)
N3 C8 C7 114.6(2)
N3 C8 C9 120.2(2)
C7 C8 C9 125.2(2)
C10 C9 C8 119.9(2)
C9 C10 C11 119.6(3)
C12 C11 C10 118.8(3)
N3 C12 C11 123.6(3)
N4 C13 C14 123.0(3)
C13 C14 C15 118.7(3)
C16 C15 C14 119.7(3)
C15 C16 C17 119.6(3)
N4 C17 C16 120.2(2)
N4 C17 C18 114.6(2)
C16 C17 C18 125.2(2)
N5 C18 C17 116.1(2)
N5 C19 C20 115.7(2)
N6 C20 C19 115.2(2)
N6 C20 C21 120.1(2)
C19 C20 C21 124.7(2)
C22 C21 C20 120.3(3)
C21 C22 C23 119.6(3)
C24 C23 C22 118.1(3)
N6 C24 C23 123.9(2)
N11 Cr2 N10 79.68(8)
N11 Cr2 N12 79.45(9)
N10 Cr2 N12 159.05(8)
N11 Cr2 N8 176.45(8)
N10 Cr2 N8 103.37(8)
N12 Cr2 N8 97.55(8)
N11 Cr2 N7 103.29(8)
N10 Cr2 N7 91.62(8)
N12 Cr2 N7 91.33(8)
N8 Cr2 N7 78.58(8)
N11 Cr2 N9 99.34(8)
N10 Cr2 N9 90.32(8)
N12 Cr2 N9 94.90(8)
N8 Cr2 N9 78.95(8)
N7 Cr2 N9 157.28(9)
C25 N7 C29 119.1(2)
C25 N7 Cr2 126.95(19)
C29 N7 Cr2 113.90(16)
C30 N8 C31 128.9(2)
C30 N8 Cr2 115.83(17)
C31 N8 Cr2 115.24(18)
C36 N9 C32 119.1(2)
C36 N9 Cr2 127.50(18)
C32 N9 Cr2 113.30(16)
C37 N10 C41 117.9(2)
C37 N10 Cr2 129.13(18)
C41 N10 Cr2 112.92(17)
C42 N11 C43 125.1(2)
C42 N11 Cr2 117.27(18)
C43 N11 Cr2 117.50(17)
C48 N12 C44 118.2(2)
C48 N12 Cr2 128.35(19)
C44 N12 Cr2 113.47(16)
N7 C25 C26 122.6(3)
C27 C26 C25 118.3(3)
C28 C27 C26 120.8(3)
C27 C28 C29 119.0(3)
N7 C29 C28 120.0(2)
N7 C29 C30 115.5(2)
C28 C29 C30 124.4(3)
N8 C30 C29 116.0(2)
N8 C31 C32 116.3(2)
N9 C32 C31 116.2(2)
N9 C32 C33 119.6(2)
C31 C32 C33 124.3(2)
C34 C33 C32 119.9(3)
C33 C34 C35 120.1(3)
C36 C35 C34 118.5(3)
N9 C36 C35 122.8(3)
N10 C37 C38 124.0(3)
C37 C38 C39 118.2(3)
C40 C39 C38 120.0(3)
C39 C40 C41 120.7(3)
C42 C41 N10 114.8(2)
C42 C41 C40 126.0(3)
N10 C41 C40 119.2(2)
N11 C42 C41 115.0(2)
N11 C43 C44 115.1(2)
C43 C44 N12 114.5(2)
C43 C44 C45 126.2(3)
N12 C44 C45 119.2(2)
C46 C45 C44 120.5(3)
C45 C46 C47 119.2(3)
C48 C47 C46 118.8(3)
N12 C48 C47 124.0(3)

loop_
_geom_bond_atom_site_label_1
_geom_bond_atom_site_label_2
_geom_bond_distance
Cr1 N2 1.9481(19)
Cr1 N5 1.992(2)
Cr1 N4 2.024(2)
Cr1 N3 2.030(2)
Cr1 N1 2.040(2)
Cr1 N6 2.041(2)
N1 C1 1.349(3)
N1 C5 1.380(3)
N2 C6 1.347(3)
N2 C7 1.354(3)
N3 C12 1.343(3)
N3 C8 1.370(3)
N4 C13 1.341(3)
N4 C17 1.363(3)
N5 C18 1.325(3)
N5 C19 1.341(3)
N6 C24 1.340(3)
N6 C20 1.373(3)
C1 C2 1.363(4)
C2 C3 1.397(4)
C3 C4 1.353(4)
C4 C5 1.412(4)
C5 C6 1.387(3)
C7 C8 1.396(3)
C8 C9 1.410(4)
C9 C10 1.348(4)
C10 C11 1.391(4)
C11 C12 1.359(4)
C13 C14 1.364(4)
C14 C15 1.384(4)
C15 C16 1.359(4)
C16 C17 1.401(4)
C17 C18 1.406(4)
C19 C20 1.399(4)
C20 C21 1.406(4)
C21 C22 1.354(4)
C22 C23 1.394(4)
C23 C24 1.373(4)
Cr2 N11 1.932(2)
Cr2 N10 2.020(2)
Cr2 N12 2.020(2)
Cr2 N8 2.026(2)
Cr2 N7 2.046(2)
Cr2 N9 2.049(2)
N7 C25 1.335(3)
N7 C29 1.367(3)
N8 C30 1.328(3)
N8 C31 1.334(3)
N9 C36 1.337(3)
N9 C32 1.366(3)
N10 C37 1.336(3)
N10 C41 1.385(3)
N11 C42 1.350(3)
N11 C43 1.352(3)
N12 C48 1.344(3)
N12 C44 1.383(3)
C25 C26 1.377(4)
C26 C27 1.370(4)
C27 C28 1.359(4)
C28 C29 1.404(4)
C29 C30 1.407(4)
C31 C32 1.397(4)
C32 C33 1.406(3)
C33 C34 1.353(4)
C34 C35 1.376(4)
C35 C36 1.371(4)
C37 C38 1.361(4)
C38 C39 1.389(4)
C39 C40 1.334(4)
C40 C41 1.409(4)
C41 C42 1.381(4)
C43 C44 1.381(4)
C44 C45 1.417(4)
C45 C46 1.355(4)
C46 C47 1.395(4)
C47 C48 1.355(4)

loop_
_platon_squeeze_void_nr
_platon_squeeze_void_average_x
_platon_squeeze_void_average_y
_platon_squeeze_void_average_z
_platon_squeeze_void_volume
_platon_squeeze_void_count_electrons
_platon_squeeze_void_content
1 0.500 0.000 1.000 158 55 ' '
